data_4324045
loop_
_publ_author_name
'Thomas G. Hodgkins'
'Douglas R. Powell'

_publ_contact_author
;
   Douglas R. Powell
   Department of Chemistry
   University of Wisconsin
   1101 University Ave. 
   Madison, WI  53706-1322  U.S.A.
;
_publ_contact_author_email powell@chem.wisc.edu
_publ_contact_author_fax '608 262 0381'
_publ_contact_author_phone '608 263 4694'
_publ_section_title
;
 Derivatives of the Dimethylbis(2-pyridyl)borate(1-) Ion: Synthesis and
 Structure
;
_journal_name_full 'Inorganic Chemistry'
_journal_page_first 2140
_journal_page_last 2148
_journal_paper_doi 10.1021/ic950775m
_journal_volume 35
_journal_year 1996
_chemical_formula_sum 'C24 H28 B2 N4 Zn'
_chemical_formula_weight 459.49
_chemical_name_systematic
; 
 ? 
;
_space_group_IT_number 9
_symmetry_cell_setting monoclinic
_symmetry_space_group_name_Hall 'C -2yc'
_symmetry_space_group_name_H-M 'C 1 c 1'
_atom_sites_solution_hydrogens geom
_atom_sites_solution_primary direct
_atom_sites_solution_secondary difmap
_audit_creation_method SHELXL
_cell_angle_alpha 90.00
_cell_angle_beta 90.83(2)
_cell_angle_gamma 90.00
_cell_formula_units_Z 8
_cell_length_a 8.010(2)
_cell_length_b 31.256(3)
_cell_length_c 18.753(3)
_cell_measurement_reflns_used 28
_cell_measurement_temperature 148(2)
_cell_measurement_theta_max 10.4
_cell_measurement_theta_min 5.2
_cell_volume 4694.5(15)
_computing_structure_refinement 'SHELXL-93 (Sheldrick, 1993)'
_computing_structure_solution 'SHELXS-86 (Sheldrick, 1990)'
_diffrn_ambient_temperature 148(2)
_diffrn_measurement_device 'Siemens P4'
_diffrn_measurement_method '\w scans'
_diffrn_radiation_monochromator graphite
_diffrn_radiation_source 'sealed tube'
_diffrn_radiation_type MoK\a
_diffrn_radiation_wavelength 0.71073
_diffrn_reflns_av_R_equivalents 0.0601
_diffrn_reflns_av_sigmaI/netI 0.0838
_diffrn_reflns_limit_h_max 8
_diffrn_reflns_limit_h_min 0
_diffrn_reflns_limit_k_max 33
_diffrn_reflns_limit_k_min 0
_diffrn_reflns_limit_l_max 20
_diffrn_reflns_limit_l_min -20
_diffrn_reflns_number 6585
_diffrn_reflns_theta_max 22.50
_diffrn_reflns_theta_min 1.50
_diffrn_standards_decay_% 6.66
_diffrn_standards_interval_count 100
_diffrn_standards_number 3
_exptl_absorpt_coefficient_mu 1.064
_exptl_absorpt_correction_type none
_exptl_crystal_colour colorless
_exptl_crystal_density_diffrn 1.300
_exptl_crystal_description prism
_exptl_crystal_F_000 1920
_exptl_crystal_size_max 0.50
_exptl_crystal_size_mid 0.20
_exptl_crystal_size_min 0.05
_refine_diff_density_max 1.397
_refine_diff_density_min -0.601
_refine_diff_density_rms 0.128
_refine_ls_abs_structure_details 'Flack H D (1983), Acta Cryst. A39, 876-881'
_refine_ls_abs_structure_Flack 0.08(2)
_refine_ls_extinction_method none
_refine_ls_goodness_of_fit_all 1.045
_refine_ls_goodness_of_fit_obs 1.040
_refine_ls_hydrogen_treatment riding
_refine_ls_matrix_type full
_refine_ls_number_parameters 559
_refine_ls_number_reflns 6059
_refine_ls_number_restraints 758
_refine_ls_restrained_S_all 0.990
_refine_ls_restrained_S_obs 0.971
_refine_ls_R_factor_all 0.0889
_refine_ls_R_factor_obs 0.0667
_refine_ls_shift/esd_max 0.018
_refine_ls_shift/esd_mean 0.003
_refine_ls_structure_factor_coef Fsqd
_refine_ls_weighting_details 'w=1/[\s^2^(Fo^2^)+(0.1321P)^2^+5.2653P] where P=(Fo^2^+2Fc^2^)/3'
_refine_ls_weighting_scheme calc
_refine_ls_wR_factor_all 0.1958
_refine_ls_wR_factor_obs 0.1744
_reflns_number_observed 4938
_reflns_number_total 6060
_reflns_observed_criterion >2sigma(I)
_cod_data_source_file ic950775m_4.cif
_cod_data_source_block compound_VII
_cod_depositor_comments
;
The following automatic conversions were performed:

'_refine_ls_weighting_scheme' value 'calc
w=1/[\s^2^(Fo^2^)+(0.1321P)^2^+5.2653P] where P=(Fo^2^+2Fc^2^)/3' was
changed to 'calc'. New tag '_refine_ls_weighting_details' was
created. The value of the new tag was set to
'w=1/[\s^2^(Fo^2^)+(0.1321P)^2^+5.2653P] where P=(Fo^2^+2Fc^2^)/3'.

Automatic conversion script
Id: cif_fix_values 3143 2015-03-26 13:38:13Z robertas 
;
_cod_original_cell_volume 4694.8(13)
_cod_database_code 4324045

loop_
_symmetry_equiv_pos_as_xyz
'x, y, z'
'x, -y, z+1/2'
'x+1/2, y+1/2, z'
'x+1/2, -y+1/2, z+1/2'

loop_
_atom_site_aniso_label
_atom_site_aniso_U_11
_atom_site_aniso_U_22
_atom_site_aniso_U_33
_atom_site_aniso_U_23
_atom_site_aniso_U_13
_atom_site_aniso_U_12
Zn1A 0.0258(7) 0.0249(7) 0.0177(6) 0.0038(5) -0.0050(5) 0.0057(6)
N1A 0.007(4) 0.017(4) 0.032(4) 0.008(4) 0.000(3) -0.001(3)
C2A 0.058(6) 0.008(5) 0.024(5) -0.008(4) 0.003(5) -0.015(4)
C3A 0.050(6) 0.026(6) 0.030(5) -0.020(5) 0.002(5) -0.006(5)
C4A 0.048(6) 0.011(4) 0.036(5) -0.002(5) 0.017(5) -0.008(5)
C5A 0.037(6) 0.025(6) 0.034(6) -0.001(5) 0.012(5) -0.007(5)
C6A 0.030(5) 0.017(5) 0.030(5) 0.002(4) 0.016(4) 0.002(4)
B7A 0.045(7) 0.026(6) 0.020(5) 0.006(5) 0.006(5) 0.000(5)
C8A 0.036(5) 0.022(5) 0.013(4) -0.005(4) -0.006(4) 0.008(4)
C9A 0.033(6) 0.036(6) 0.021(5) -0.007(4) -0.008(4) 0.013(5)
C10A 0.027(6) 0.046(6) 0.030(6) -0.020(5) -0.005(5) 0.003(5)
C11A 0.027(5) 0.043(6) 0.035(5) -0.013(5) 0.001(5) -0.001(5)
C12A 0.038(6) 0.029(6) 0.031(5) -0.006(5) -0.003(5) 0.002(5)
N13A 0.033(5) 0.017(5) 0.021(5) -0.001(3) -0.001(4) -0.003(4)
N14A 0.020(4) 0.021(4) 0.023(4) 0.005(3) -0.005(3) 0.005(3)
C15A 0.036(6) 0.023(5) 0.021(5) -0.006(4) -0.004(4) -0.008(4)
C16A 0.040(6) 0.021(5) 0.029(5) -0.008(4) -0.001(5) -0.006(5)
C17A 0.039(6) 0.023(6) 0.039(6) 0.001(4) 0.006(5) 0.002(4)
C18A 0.031(6) 0.030(6) 0.039(6) 0.013(5) 0.006(5) 0.002(5)
C19A 0.026(5) 0.018(5) 0.029(5) 0.009(4) 0.001(4) 0.001(4)
B20A 0.026(6) 0.024(5) 0.023(5) 0.002(4) -0.003(5) -0.007(5)
C21A 0.036(6) 0.014(5) 0.019(5) -0.001(4) -0.008(4) -0.007(4)
C22A 0.031(6) 0.027(5) 0.025(5) 0.002(4) -0.006(4) -0.003(4)
C23A 0.036(6) 0.032(5) 0.021(5) 0.003(4) -0.005(4) -0.001(5)
C24A 0.036(6) 0.040(6) 0.024(5) -0.006(5) 0.000(5) -0.002(5)
C25A 0.032(6) 0.031(6) 0.029(6) 0.001(4) -0.010(5) -0.004(5)
N26A 0.013(4) 0.016(4) 0.026(4) 0.003(3) -0.014(3) -0.001(3)
C27A 0.039(6) 0.016(5) 0.020(5) -0.001(4) 0.000(5) -0.013(5)
C28A 0.071(9) 0.036(7) 0.035(6) 0.014(5) 0.005(6) 0.013(6)
C29A 0.032(7) 0.031(6) 0.031(6) 0.000(5) -0.004(5) 0.013(5)
C30A 0.038(7) 0.045(7) 0.040(6) 0.006(6) -0.005(5) 0.000(6)
Zn1B 0.0257(7) 0.0149(6) 0.0193(6) 0.0003(5) -0.0016(5) 0.0015(5)
N1B 0.029(5) 0.014(4) 0.022(4) 0.001(3) 0.002(4) 0.002(3)
C2B 0.035(6) 0.023(5) 0.019(5) -0.003(4) -0.002(4) 0.001(4)
C3B 0.031(5) 0.021(5) 0.029(5) 0.000(4) 0.000(4) -0.004(4)
C4B 0.037(6) 0.017(5) 0.031(5) -0.003(4) 0.001(5) 0.003(4)
C5B 0.036(6) 0.011(5) 0.033(5) 0.002(4) -0.006(4) 0.006(4)
C6B 0.016(5) 0.021(5) 0.032(5) 0.003(4) 0.000(4) -0.003(4)
B7B 0.025(6) 0.024(6) 0.028(5) 0.000(5) -0.001(5) 0.006(5)
C8B 0.019(5) 0.025(5) 0.018(5) -0.001(4) -0.005(4) -0.010(4)
C9B 0.020(5) 0.035(6) 0.026(5) -0.001(4) -0.006(4) -0.005(4)
C10B 0.040(6) 0.045(6) 0.017(5) 0.005(5) 0.000(5) -0.012(5)
C11B 0.024(5) 0.047(6) 0.028(5) -0.006(5) 0.003(4) -0.005(5)
C12B 0.029(6) 0.034(6) 0.030(6) -0.002(5) 0.000(5) -0.006(5)
N13B 0.015(4) 0.021(4) 0.016(4) -0.002(3) -0.009(3) 0.004(4)
N14B 0.020(4) 0.010(3) 0.031(4) -0.002(4) -0.009(3) 0.003(4)
C15B 0.050(6) 0.019(5) 0.029(5) -0.005(4) -0.005(5) -0.005(5)
C16B 0.042(6) 0.038(6) 0.032(6) -0.008(5) 0.005(5) -0.001(5)
C17B 0.040(6) 0.024(5) 0.041(6) -0.011(4) 0.019(5) -0.010(5)
C18B 0.047(6) 0.019(5) 0.041(6) 0.001(5) 0.009(5) 0.004(5)
C19B 0.026(5) 0.018(5) 0.028(5) -0.001(4) 0.007(4) 0.007(4)
B20B 0.030(6) 0.022(5) 0.022(5) 0.005(5) -0.003(5) 0.008(5)
C21B 0.018(5) 0.030(5) 0.024(5) -0.006(4) 0.000(4) 0.009(4)
C22B 0.018(5) 0.037(6) 0.031(5) -0.004(4) 0.003(4) 0.007(4)
C23B 0.014(5) 0.056(7) 0.039(6) -0.004(5) -0.005(5) 0.008(5)
C24B 0.023(5) 0.032(6) 0.041(6) -0.010(5) 0.003(5) -0.005(5)
C25B 0.024(5) 0.018(5) 0.022(5) 0.000(4) 0.005(4) -0.002(4)
N26B 0.019(5) 0.018(4) 0.022(4) 0.000(3) -0.005(4) 0.006(3)
C27B 0.020(6) 0.038(7) 0.023(5) -0.003(5) -0.010(5) -0.008(5)
C28B 0.035(7) 0.040(7) 0.023(5) 0.004(5) 0.001(5) 0.010(5)
C29B 0.034(6) 0.020(5) 0.028(6) -0.008(4) -0.009(5) 0.009(5)
C30B 0.049(7) 0.033(6) 0.024(5) 0.010(5) 0.002(5) 0.007(5)

loop_
_atom_site_label
_atom_site_type_symbol
_atom_site_fract_x
_atom_site_fract_y
_atom_site_fract_z
_atom_site_U_iso_or_equiv
_atom_site_thermal_displace_type
_atom_site_occupancy
_atom_site_calc_flag
_atom_site_refinement_flags
_atom_site_disorder_group
Zn1A Zn 0.14757(12) 0.43765(3) 0.71767(6) 0.0228(3) Uani 1 d U .
N1A N 0.1224(10) 0.3744(2) 0.7163(4) 0.019(2) Uani 1 d U .
C2A C 0.0725(15) 0.3548(3) 0.6549(5) 0.030(3) Uani 1 d U .
H2A H 0.0347(15) 0.3721(3) 0.6163(5) 0.036 Uiso 1 calc R .
C3A C 0.0742(16) 0.3120(4) 0.6462(6) 0.035(3) Uani 1 d U .
H3A H 0.0419(16) 0.2995(4) 0.6019(6) 0.042 Uiso 1 calc R .
C4A C 0.1236(16) 0.2868(3) 0.7027(6) 0.032(2) Uani 1 d U .
H4A H 0.1255(16) 0.2565(3) 0.6986(6) 0.038 Uiso 1 calc R .
C5A C 0.1703(14) 0.3066(4) 0.7656(6) 0.032(3) Uani 1 d U .
H5A H 0.2080(14) 0.2894(4) 0.8044(6) 0.038 Uiso 1 calc R .
C6A C 0.1642(13) 0.3517(3) 0.7746(5) 0.025(2) Uani 1 d U .
B7A B 0.2099(18) 0.3753(4) 0.8501(6) 0.030(3) Uani 1 d U .
C8A C 0.3626(13) 0.4112(3) 0.8383(5) 0.024(2) Uani 1 d U .
C9A C 0.4995(14) 0.4155(4) 0.8854(5) 0.030(2) Uani 1 d U .
H9A H 0.5103(14) 0.3964(4) 0.9246(5) 0.036 Uiso 1 calc R .
C10A C 0.6181(15) 0.4467(4) 0.8762(6) 0.034(3) Uani 1 d U .
H10A H 0.7104(15) 0.4490(4) 0.9083(6) 0.041 Uiso 1 calc R .
C11A C 0.6008(14) 0.4748(4) 0.8190(6) 0.035(3) Uani 1 d U .
H11A H 0.6810(14) 0.4967(4) 0.8110(6) 0.042 Uiso 1 calc R .
C12A C 0.4652(14) 0.4701(4) 0.7748(6) 0.033(3) Uani 1 d U .
H12A H 0.4511(14) 0.4895(4) 0.7361(6) 0.039 Uiso 1 calc R .
N13A N 0.3528(12) 0.4398(2) 0.7836(5) 0.024(2) Uani 1 d U .
N14A N 0.0213(10) 0.4914(3) 0.7435(4) 0.021(2) Uani 1 d U .
C15A C 0.0473(13) 0.5089(3) 0.8089(5) 0.027(2) Uani 1 d U .
H15A H 0.1083(13) 0.4930(3) 0.8437(5) 0.032 Uiso 1 calc R .
C16A C -0.0107(14) 0.5483(3) 0.8264(6) 0.030(2) Uani 1 d U .
H16A H 0.0067(14) 0.5591(3) 0.8732(6) 0.036 Uiso 1 calc R .
C17A C -0.0956(15) 0.5727(3) 0.7758(6) 0.034(3) Uani 1 d U .
H17A H -0.1382(15) 0.6001(3) 0.7874(6) 0.041 Uiso 1 calc R .
C18A C -0.1165(14) 0.5558(4) 0.7074(6) 0.034(3) Uani 1 d U .
H18A H -0.1725(14) 0.5722(4) 0.6718(6) 0.040 Uiso 1 calc R .
C19A C -0.0549(13) 0.5141(3) 0.6900(5) 0.025(2) Uani 1 d U .
B20A B -0.0856(15) 0.4920(4) 0.6133(6) 0.024(3) Uani 1 d U .
C21A C 0.0928(14) 0.4794(3) 0.5781(5) 0.023(2) Uani 1 d U .
C22A C 0.1467(13) 0.4924(3) 0.5100(5) 0.027(2) Uani 1 d U .
H22A H 0.0754(13) 0.5103(3) 0.4822(5) 0.033 Uiso 1 calc R .
C23A C 0.2970(14) 0.4805(3) 0.4823(5) 0.030(2) Uani 1 d U .
H23A H 0.3289(14) 0.4903(3) 0.4366(5) 0.035 Uiso 1 calc R .
C24A C 0.4037(14) 0.4535(4) 0.5220(5) 0.033(2) Uani 1 d U .
H24A H 0.5069(14) 0.4437(4) 0.5038(5) 0.040 Uiso 1 calc R .
C25A C 0.3494(15) 0.4422(3) 0.5892(6) 0.030(3) Uani 1 d U .
H25A H 0.4205(15) 0.4248(3) 0.6180(6) 0.036 Uiso 1 calc R .
N26A N 0.2012(10) 0.4543(2) 0.6162(4) 0.018(2) Uani 1 d U .
C27A C 0.0448(13) 0.4003(3) 0.8762(5) 0.025(2) Uani 1 d U .
H27A H 0.0690(13) 0.4147(3) 0.9216(5) 0.035 Uiso 1 calc R .
H27B H -0.0463(13) 0.3798(3) 0.8826(5) 0.035 Uiso 1 calc R .
H27C H 0.0119(13) 0.4216(3) 0.8403(5) 0.035 Uiso 1 calc R .
C28A C 0.2711(18) 0.3404(4) 0.9104(6) 0.048(3) Uani 1 d U .
H28A H 0.3708(18) 0.3255(4) 0.8937(6) 0.067 Uiso 1 calc R .
H28B H 0.1817(18) 0.3196(4) 0.9183(6) 0.067 Uiso 1 calc R .
H28C H 0.2974(18) 0.3553(4) 0.9551(6) 0.067 Uiso 1 calc R .
C29A C -0.1928(15) 0.4471(4) 0.6230(6) 0.031(3) Uani 1 d U .
H29A H -0.2107(15) 0.4337(4) 0.5763(6) 0.044 Uiso 1 calc R .
H29B H -0.3009(15) 0.4536(4) 0.6443(6) 0.044 Uiso 1 calc R .
H29C H -0.1301(15) 0.4275(4) 0.6542(6) 0.044 Uiso 1 calc R .
C30A C -0.1867(15) 0.5234(4) 0.5584(6) 0.041(3) Uani 1 d U .
H30A H -0.2027(15) 0.5088(4) 0.5124(6) 0.057 Uiso 1 calc R .
H30B H -0.1225(15) 0.5497(4) 0.5514(6) 0.057 Uiso 1 calc R .
H30C H -0.2958(15) 0.5305(4) 0.5782(6) 0.057 Uiso 1 calc R .
Zn1B Zn 0.60820(10) 0.20215(3) 0.70479(5) 0.0200(3) Uani 1 d U .
N1B N 0.7281(10) 0.1484(2) 0.6748(4) 0.022(2) Uani 1 d U .
C2B C 0.7031(13) 0.1328(3) 0.6078(5) 0.026(2) Uani 1 d U .
H2B H 0.6454(13) 0.1502(3) 0.5740(5) 0.031 Uiso 1 calc R .
C3B C 0.7560(13) 0.0936(3) 0.5866(5) 0.027(2) Uani 1 d U .
H3B H 0.7333(13) 0.0834(3) 0.5398(5) 0.032 Uiso 1 calc R .
C4B C 0.8462(14) 0.0687(3) 0.6367(6) 0.028(3) Uani 1 d U .
H4B H 0.8897(14) 0.0415(3) 0.6240(6) 0.034 Uiso 1 calc R .
C5B C 0.8695(13) 0.0849(3) 0.7045(5) 0.027(2) Uani 1 d U .
H5B H 0.9290(13) 0.0681(3) 0.7386(5) 0.032 Uiso 1 calc R .
C6B C 0.8098(12) 0.1247(3) 0.7251(5) 0.023(2) Uani 1 d U .
B7B B 0.8411(15) 0.1449(4) 0.8043(6) 0.026(3) Uani 1 d U .
C8B C 0.6613(12) 0.1577(3) 0.8419(5) 0.021(2) Uani 1 d U .
C9B C 0.6233(13) 0.1450(3) 0.9101(6) 0.027(2) Uani 1 d U .
H9B H 0.7001(13) 0.1281(3) 0.9369(6) 0.033 Uiso 1 calc R .
C10B C 0.4716(14) 0.1571(4) 0.9395(5) 0.034(3) Uani 1 d U .
H10B H 0.4425(14) 0.1476(4) 0.9858(5) 0.041 Uiso 1 calc R .
C11B C 0.3655(13) 0.1826(4) 0.9014(6) 0.033(2) Uani 1 d U .
H11B H 0.2629(13) 0.1916(4) 0.9213(6) 0.040 Uiso 1 calc R .
C12B C 0.4078(15) 0.1951(3) 0.8345(6) 0.031(3) Uani 1 d U .
H12B H 0.3327(15) 0.2123(3) 0.8073(6) 0.037 Uiso 1 calc R .
N13B N 0.5593(10) 0.1831(3) 0.8055(4) 0.017(2) Uani 1 d U .
N14B N 0.6336(11) 0.2655(2) 0.7155(5) 0.021(2) Uani 1 d U .
C15B C 0.6836(15) 0.2822(3) 0.7796(6) 0.033(3) Uani 1 d U .
H15B H 0.7137(15) 0.2631(3) 0.8171(6) 0.039 Uiso 1 calc R .
C16B C 0.6920(15) 0.3254(4) 0.7919(6) 0.037(3) Uani 1 d U .
H16B H 0.7297(15) 0.3362(4) 0.8366(6) 0.045 Uiso 1 calc R .
C17B C 0.6446(15) 0.3525(4) 0.7379(6) 0.035(3) Uani 1 d U .
H17B H 0.6442(15) 0.3826(4) 0.7452(6) 0.042 Uiso 1 calc R .
C18B C 0.5984(15) 0.3359(3) 0.6740(6) 0.035(3) Uani 1 d U .
H18B H 0.5681(15) 0.3549(3) 0.6365(6) 0.042 Uiso 1 calc R .
C19B C 0.5935(13) 0.2912(3) 0.6609(5) 0.024(2) Uani 1 d U .
B20B B 0.5479(15) 0.2711(4) 0.5821(6) 0.025(3) Uani 1 d U .
C21B C 0.3997(12) 0.2352(3) 0.5873(5) 0.024(2) Uani 1 d U .
C22B C 0.2614(12) 0.2330(4) 0.5395(5) 0.028(2) Uani 1 d U .
H22B H 0.2511(12) 0.2540(4) 0.5031(5) 0.034 Uiso 1 calc R .
C23B C 0.1428(15) 0.2019(4) 0.5434(7) 0.036(3) Uani 1 d U .
H23B H 0.0522(15) 0.2017(4) 0.5101(7) 0.043 Uiso 1 calc R .
C24B C 0.1538(14) 0.1700(4) 0.5968(6) 0.032(3) Uani 1 d U .
H24B H 0.0737(14) 0.1477(4) 0.6006(6) 0.038 Uiso 1 calc R .
C25B C 0.2858(13) 0.1733(3) 0.6420(5) 0.021(2) Uani 1 d U .
H25B H 0.2939(13) 0.1530(3) 0.6796(5) 0.025 Uiso 1 calc R .
N26B N 0.4075(10) 0.2032(2) 0.6384(4) 0.020(2) Uani 1 d U .
C27B C 0.9564(13) 0.1882(4) 0.7934(5) 0.027(3) Uani 1 d U .
H27D H 0.9786(13) 0.2016(4) 0.8398(5) 0.038 Uiso 1 calc R .
H27E H 0.8966(13) 0.2085(4) 0.7624(5) 0.038 Uiso 1 calc R .
H27F H 1.0623(13) 0.1803(4) 0.7715(5) 0.038 Uiso 1 calc R .
C28B C 0.9521(15) 0.1124(4) 0.8553(5) 0.033(3) Uani 1 d U .
H28D H 0.9688(15) 0.1254(4) 0.9025(5) 0.046 Uiso 1 calc R .
H28E H 1.0608(15) 0.1073(4) 0.8335(5) 0.046 Uiso 1 calc R .
H28F H 0.8928(15) 0.0852(4) 0.8603(5) 0.046 Uiso 1 calc R .
C29B C 0.7139(14) 0.2470(3) 0.5555(6) 0.027(2) Uani 1 d U .
H29D H 0.7448(14) 0.2245(3) 0.5896(6) 0.038 Uiso 1 calc R .
H29E H 0.8054(14) 0.2677(3) 0.5521(6) 0.038 Uiso 1 calc R .
H29F H 0.6923(14) 0.2342(3) 0.5085(6) 0.038 Uiso 1 calc R .
C30B C 0.4944(15) 0.3084(3) 0.5261(6) 0.035(3) Uani 1 d U .
H30D H 0.3934(15) 0.3228(3) 0.5428(6) 0.049 Uiso 1 calc R .
H30E H 0.4725(15) 0.2958(3) 0.4791(6) 0.049 Uiso 1 calc R .
H30F H 0.5852(15) 0.3293(3) 0.5227(6) 0.049 Uiso 1 calc R .

loop_
_atom_type_symbol
_atom_type_description
_atom_type_scat_dispersion_real
_atom_type_scat_dispersion_imag
_atom_type_scat_source
C C 0.0033 0.0016 'International Tables Vol C Tables 4.2.6.8 and 6.1.1.4'
H H 0.0000 0.0000 'International Tables Vol C Tables 4.2.6.8 and 6.1.1.4'
B B 0.0013 0.0007 'International Tables Vol C Tables 4.2.6.8 and 6.1.1.4'
N N 0.0061 0.0033 'International Tables Vol C Tables 4.2.6.8 and 6.1.1.4'
Zn Zn 0.2839 1.4301 'International Tables Vol C Tables 4.2.6.8 and 6.1.1.4'

loop_
_geom_angle_atom_site_label_1
_geom_angle_atom_site_label_2
_geom_angle_atom_site_label_3
_geom_angle
_geom_angle_site_symmetry_1
_geom_angle_site_symmetry_3
_geom_angle_publ_flag
N1A Zn1A N26A 105.5(3) . . ?
N1A Zn1A N14A 141.1(3) . . ?
N26A Zn1A N14A 97.2(3) . . ?
N1A Zn1A N13A 97.0(3) . . ?
N26A Zn1A N13A 112.3(3) . . ?
N14A Zn1A N13A 103.2(3) . . ?
C6A N1A C2A 121.3(7) . . ?
C6A N1A Zn1A 119.4(7) . . ?
C2A N1A Zn1A 119.2(6) . . ?
C3A C2A N1A 123.2(10) . . ?
C2A C3A C4A 118.6(10) . . ?
C3A C4A C5A 118.4(9) . . ?
C4A C5A C6A 122.4(10) . . ?
N1A C6A C5A 115.9(9) . . ?
N1A C6A B7A 121.2(9) . . ?
C5A C6A B7A 122.9(9) . . ?
C27A B7A C6A 107.9(9) . . ?
C27A B7A C28A 110.5(9) . . ?
C6A B7A C28A 111.1(9) . . ?
C27A B7A C8A 108.4(9) . . ?
C6A B7A C8A 110.0(8) . . ?
C28A B7A C8A 108.9(10) . . ?
N13A C8A C9A 116.5(10) . . ?
N13A C8A B7A 120.3(9) . . ?
C9A C8A B7A 123.1(9) . . ?
C10A C9A C8A 121.6(10) . . ?
C9A C10A C11A 119.0(10) . . ?
C12A C11A C10A 117.9(11) . . ?
N13A C12A C11A 122.7(11) . . ?
C12A N13A C8A 122.3(10) . . ?
C12A N13A Zn1A 119.5(7) . . ?
C8A N13A Zn1A 118.1(7) . . ?
C15A N14A C19A 121.1(9) . . ?
C15A N14A Zn1A 118.7(6) . . ?
C19A N14A Zn1A 118.4(7) . . ?
N14A C15A C16A 122.3(10) . . ?
C15A C16A C17A 120.0(10) . . ?
C16A C17A C18A 118.1(10) . . ?
C17A C18A C19A 121.2(10) . . ?
N14A C19A C18A 117.2(9) . . ?
N14A C19A B20A 119.5(9) . . ?
C18A C19A B20A 123.1(9) . . ?
C19A B20A C21A 110.0(8) . . ?
C19A B20A C30A 111.9(9) . . ?
C21A B20A C30A 108.6(8) . . ?
C19A B20A C29A 109.8(8) . . ?
C21A B20A C29A 107.4(9) . . ?
C30A B20A C29A 109.0(9) . . ?
N26A C21A C22A 116.0(10) . . ?
N26A C21A B20A 118.7(8) . . ?
C22A C21A B20A 125.3(9) . . ?
C23A C22A C21A 123.0(10) . . ?
C22A C23A C24A 119.6(10) . . ?
C25A C24A C23A 116.0(11) . . ?
N26A C25A C24A 123.9(10) . . ?
C25A N26A C21A 121.3(9) . . ?
C25A N26A Zn1A 118.7(7) . . ?
C21A N26A Zn1A 119.9(7) . . ?
N14B Zn1B N1B 143.5(4) . . ?
N14B Zn1B N26B 97.2(3) . . ?
N1B Zn1B N26B 102.7(3) . . ?
N14B Zn1B N13B 102.6(3) . . ?
N1B Zn1B N13B 96.5(3) . . ?
N26B Zn1B N13B 114.6(3) . . ?
C6B N1B C2B 120.5(8) . . ?
C6B N1B Zn1B 119.2(6) . . ?
C2B N1B Zn1B 119.5(6) . . ?
C3B C2B N1B 123.5(10) . . ?
C2B C3B C4B 117.5(10) . . ?
C5B C4B C3B 118.2(9) . . ?
C4B C5B C6B 122.8(9) . . ?
N1B C6B C5B 117.4(9) . . ?
N1B C6B B7B 119.1(8) . . ?
C5B C6B B7B 123.4(9) . . ?
C6B B7B C28B 111.3(9) . . ?
C6B B7B C27B 106.4(8) . . ?
C28B B7B C27B 106.2(9) . . ?
C6B B7B C8B 110.9(8) . . ?
C28B B7B C8B 111.5(9) . . ?
C27B B7B C8B 110.2(8) . . ?
N13B C8B C9B 120.7(9) . . ?
N13B C8B B7B 117.3(8) . . ?
C9B C8B B7B 121.9(9) . . ?
C8B C9B C10B 119.6(10) . . ?
C11B C10B C9B 119.6(10) . . ?
C10B C11B C12B 119.3(10) . . ?
C11B C12B N13B 120.9(10) . . ?
C8B N13B C12B 119.8(9) . . ?
C8B N13B Zn1B 122.2(7) . . ?
C12B N13B Zn1B 117.9(7) . . ?
C19B N14B C15B 120.7(8) . . ?
C19B N14B Zn1B 119.7(6) . . ?
C15B N14B Zn1B 119.6(7) . . ?
N14B C15B C16B 122.4(10) . . ?
C17B C16B C15B 118.2(11) . . ?
C18B C17B C16B 119.1(10) . . ?
C17B C18B C19B 122.6(10) . . ?
N14B C19B C18B 116.9(9) . . ?
N14B C19B B20B 120.4(8) . . ?
C18B C19B B20B 122.7(9) . . ?
C29B B20B C30B 110.2(9) . . ?
C29B B20B C21B 107.6(8) . . ?
C30B B20B C21B 110.2(9) . . ?
C29B B20B C19B 106.5(8) . . ?
C30B B20B C19B 111.0(9) . . ?
C21B B20B C19B 111.2(8) . . ?
N26B C21B C22B 115.3(9) . . ?
N26B C21B B20B 120.7(8) . . ?
C22B C21B B20B 123.9(9) . . ?
C23B C22B C21B 122.8(11) . . ?
C22B C23B C24B 120.3(11) . . ?
C25B C24B C23B 115.4(11) . . ?
N26B C25B C24B 125.6(10) . . ?
C25B N26B C21B 120.5(9) . . ?
C25B N26B Zn1B 121.8(7) . . ?
C21B N26B Zn1B 117.7(7) . . ?

loop_
_geom_bond_atom_site_label_1
_geom_bond_atom_site_label_2
_geom_bond_distance
_geom_bond_site_symmetry_2
_geom_bond_publ_flag
Zn1A N1A 1.988(7) . ?
Zn1A N26A 2.024(8) . ?
Zn1A N14A 2.024(8) . ?
Zn1A N13A 2.044(9) . ?
N1A C6A 1.340(13) . ?
N1A C2A 1.359(13) . ?
C2A C3A 1.346(15) . ?
C3A C4A 1.37(2) . ?
C4A C5A 1.38(2) . ?
C5A C6A 1.422(15) . ?
C6A B7A 1.63(2) . ?
B7A C27A 1.62(2) . ?
B7A C28A 1.64(2) . ?
B7A C8A 1.68(2) . ?
C8A N13A 1.363(13) . ?
C8A C9A 1.404(14) . ?
C9A C10A 1.37(2) . ?
C10A C11A 1.39(2) . ?
C11A C12A 1.37(2) . ?
C12A N13A 1.319(14) . ?
N14A C15A 1.356(12) . ?
N14A C19A 1.366(12) . ?
C15A C16A 1.358(15) . ?
C16A C17A 1.39(2) . ?
C17A C18A 1.39(2) . ?
C18A C19A 1.43(2) . ?
C19A B20A 1.61(2) . ?
B20A C21A 1.63(2) . ?
B20A C30A 1.63(2) . ?
B20A C29A 1.65(2) . ?
C21A N26A 1.365(13) . ?
C21A C22A 1.413(14) . ?
C22A C23A 1.370(15) . ?
C23A C24A 1.41(2) . ?
C24A C25A 1.39(2) . ?
C25A N26A 1.351(14) . ?
Zn1B N14B 2.001(7) . ?
Zn1B N1B 2.018(8) . ?
Zn1B N26B 2.019(8) . ?
Zn1B N13B 2.024(8) . ?
N1B C6B 1.359(12) . ?
N1B C2B 1.361(12) . ?
C2B C3B 1.357(14) . ?
C3B C4B 1.410(14) . ?
C4B C5B 1.379(14) . ?
C5B C6B 1.389(14) . ?
C6B B7B 1.63(2) . ?
B7B C28B 1.65(2) . ?
B7B C27B 1.65(2) . ?
B7B C8B 1.66(2) . ?
C8B N13B 1.321(13) . ?
C8B C9B 1.377(14) . ?
C9B C10B 1.39(2) . ?
C10B C11B 1.36(2) . ?
C11B C12B 1.36(2) . ?
C12B N13B 1.390(14) . ?
N14B C19B 1.337(12) . ?
N14B C15B 1.365(13) . ?
C15B C16B 1.37(2) . ?
C16B C17B 1.37(2) . ?
C17B C18B 1.35(2) . ?
C18B C19B 1.419(15) . ?
C19B B20B 1.64(2) . ?
B20B C29B 1.61(2) . ?
B20B C30B 1.625(14) . ?
B20B C21B 1.64(2) . ?
C21B N26B 1.387(12) . ?
C21B C22B 1.418(14) . ?
C22B C23B 1.36(2) . ?
C23B C24B 1.42(2) . ?
C24B C25B 1.350(15) . ?
C25B N26B 1.351(13) . ?

loop_
_geom_torsion_atom_site_label_1
_geom_torsion_atom_site_label_2
_geom_torsion_atom_site_label_3
_geom_torsion_atom_site_label_4
_geom_torsion
_geom_torsion_site_symmetry_1
_geom_torsion_site_symmetry_2
_geom_torsion_site_symmetry_3
_geom_torsion_site_symmetry_4
_geom_torsion_publ_flag
N26A Zn1A N1A C6A 148.6(7) . . . . ?
N14A Zn1A N1A C6A -88.1(8) . . . . ?
N13A Zn1A N1A C6A 33.1(8) . . . . ?
N26A Zn1A N1A C2A -27.5(9) . . . . ?
N14A Zn1A N1A C2A 95.8(9) . . . . ?
N13A Zn1A N1A C2A -143.0(8) . . . . ?
C6A N1A C2A C3A -5.5(19) . . . . ?
Zn1A N1A C2A C3A 170.6(10) . . . . ?
N1A C2A C3A C4A 2.1(20) . . . . ?
C2A C3A C4A C5A -0.5(19) . . . . ?
C3A C4A C5A C6A 2.0(19) . . . . ?
C2A N1A C6A C5A 6.5(16) . . . . ?
Zn1A N1A C6A C5A -169.5(7) . . . . ?
C2A N1A C6A B7A -175.1(10) . . . . ?
Zn1A N1A C6A B7A 8.9(13) . . . . ?
C4A C5A C6A N1A -5.0(16) . . . . ?
C4A C5A C6A B7A 176.7(11) . . . . ?
N1A C6A B7A C27A 63.4(12) . . . . ?
C5A C6A B7A C27A -118.3(11) . . . . ?
N1A C6A B7A C28A -175.3(10) . . . . ?
C5A C6A B7A C28A 2.9(16) . . . . ?
N1A C6A B7A C8A -54.7(13) . . . . ?
C5A C6A B7A C8A 123.6(11) . . . . ?
C27A B7A C8A N13A -69.4(12) . . . . ?
C6A B7A C8A N13A 48.3(13) . . . . ?
C28A B7A C8A N13A 170.3(9) . . . . ?
C27A B7A C8A C9A 106.4(11) . . . . ?
C6A B7A C8A C9A -135.8(10) . . . . ?
C28A B7A C8A C9A -13.9(14) . . . . ?
N13A C8A C9A C10A -0.7(15) . . . . ?
B7A C8A C9A C10A -176.7(10) . . . . ?
C8A C9A C10A C11A 0.5(16) . . . . ?
C9A C10A C11A C12A 0.3(16) . . . . ?
C10A C11A C12A N13A -1.1(16) . . . . ?
C11A C12A N13A C8A 0.9(16) . . . . ?
C11A C12A N13A Zn1A 176.6(8) . . . . ?
C9A C8A N13A C12A 0.0(15) . . . . ?
B7A C8A N13A C12A 176.1(10) . . . . ?
C9A C8A N13A Zn1A -175.8(7) . . . . ?
B7A C8A N13A Zn1A 0.3(12) . . . . ?
N1A Zn1A N13A C12A 146.8(8) . . . . ?
N26A Zn1A N13A C12A 36.8(9) . . . . ?
N14A Zn1A N13A C12A -66.8(8) . . . . ?
N1A Zn1A N13A C8A -37.4(8) . . . . ?
N26A Zn1A N13A C8A -147.3(7) . . . . ?
N14A Zn1A N13A C8A 109.1(7) . . . . ?
N1A Zn1A N14A C15A 95.5(8) . . . . ?
N26A Zn1A N14A C15A -138.8(7) . . . . ?
N13A Zn1A N14A C15A -23.7(8) . . . . ?
N1A Zn1A N14A C19A -99.7(8) . . . . ?
N26A Zn1A N14A C19A 26.0(8) . . . . ?
N13A Zn1A N14A C19A 141.0(7) . . . . ?
C19A N14A C15A C16A 4.8(15) . . . . ?
Zn1A N14A C15A C16A 169.1(8) . . . . ?
N14A C15A C16A C17A -2.1(17) . . . . ?
C15A C16A C17A C18A -0.9(17) . . . . ?
C16A C17A C18A C19A 1.1(16) . . . . ?
C15A N14A C19A C18A -4.4(14) . . . . ?
Zn1A N14A C19A C18A -168.7(7) . . . . ?
C15A N14A C19A B20A -179.2(9) . . . . ?
Zn1A N14A C19A B20A 16.4(12) . . . . ?
C17A C18A C19A N14A 1.5(15) . . . . ?
C17A C18A C19A B20A 176.1(10) . . . . ?
N14A C19A B20A C21A -62.2(12) . . . . ?
C18A C19A B20A C21A 123.2(10) . . . . ?
N14A C19A B20A C30A 177.0(9) . . . . ?
C18A C19A B20A C30A 2.4(14) . . . . ?
N14A C19A B20A C29A 55.7(12) . . . . ?
C18A C19A B20A C29A -118.8(10) . . . . ?
C19A B20A C21A N26A 55.0(12) . . . . ?
C30A B20A C21A N26A 177.8(9) . . . . ?
C29A B20A C21A N26A -64.4(11) . . . . ?
C19A B20A C21A C22A -125.0(10) . . . . ?
C30A B20A C21A C22A -2.2(14) . . . . ?
C29A B20A C21A C22A 115.6(11) . . . . ?
N26A C21A C22A C23A 1.1(15) . . . . ?
B20A C21A C22A C23A -179.0(10) . . . . ?
C21A C22A C23A C24A 0.9(16) . . . . ?
C22A C23A C24A C25A -2.4(16) . . . . ?
C23A C24A C25A N26A 2.2(16) . . . . ?
C24A C25A N26A C21A -0.3(15) . . . . ?
C24A C25A N26A Zn1A -176.5(8) . . . . ?
C22A C21A N26A C25A -1.3(14) . . . . ?
B20A C21A N26A C25A 178.7(9) . . . . ?
C22A C21A N26A Zn1A 174.8(7) . . . . ?
B20A C21A N26A Zn1A -5.2(12) . . . . ?
N1A Zn1A N26A C25A -67.6(8) . . . . ?
N14A Zn1A N26A C25A 144.3(7) . . . . ?
N13A Zn1A N26A C25A 36.8(8) . . . . ?
N1A Zn1A N26A C21A 116.2(7) . . . . ?
N14A Zn1A N26A C21A -31.9(8) . . . . ?
N13A Zn1A N26A C21A -139.4(7) . . . . ?
N14B Zn1B N1B C6B 93.5(8) . . . . ?
N26B Zn1B N1B C6B -145.2(7) . . . . ?
N13B Zn1B N1B C6B -28.1(7) . . . . ?
N14B Zn1B N1B C2B -97.4(9) . . . . ?
N26B Zn1B N1B C2B 23.9(8) . . . . ?
N13B Zn1B N1B C2B 141.0(8) . . . . ?
C6B N1B C2B C3B -0.1(15) . . . . ?
Zn1B N1B C2B C3B -169.0(8) . . . . ?
N1B C2B C3B C4B -2.0(16) . . . . ?
C2B C3B C4B C5B 2.4(16) . . . . ?
C3B C4B C5B C6B -0.8(16) . . . . ?
C2B N1B C6B C5B 1.7(14) . . . . ?
Zn1B N1B C6B C5B 170.7(7) . . . . ?
C2B N1B C6B B7B 178.6(9) . . . . ?
Zn1B N1B C6B B7B -12.4(11) . . . . ?
C4B C5B C6B N1B -1.3(15) . . . . ?
C4B C5B C6B B7B -178.1(10) . . . . ?
N1B C6B B7B C28B -176.4(9) . . . . ?
C5B C6B B7B C28B 0.3(14) . . . . ?
N1B C6B B7B C27B -61.0(11) . . . . ?
C5B C6B B7B C27B 115.7(11) . . . . ?
N1B C6B B7B C8B 58.9(12) . . . . ?
C5B C6B B7B C8B -124.4(10) . . . . ?
C6B B7B C8B N13B -54.0(12) . . . . ?
C28B B7B C8B N13B -178.7(9) . . . . ?
C27B B7B C8B N13B 63.6(11) . . . . ?
C6B B7B C8B C9B 130.2(10) . . . . ?
C28B B7B C8B C9B 5.5(14) . . . . ?
C27B B7B C8B C9B -112.2(11) . . . . ?
N13B C8B C9B C10B 3.5(15) . . . . ?
B7B C8B C9B C10B 179.1(10) . . . . ?
C8B C9B C10B C11B -2.3(16) . . . . ?
C9B C10B C11B C12B 1.4(17) . . . . ?
C10B C11B C12B N13B -1.6(16) . . . . ?
C9B C8B N13B C12B -3.6(15) . . . . ?
B7B C8B N13B C12B -179.4(9) . . . . ?
C9B C8B N13B Zn1B -179.3(7) . . . . ?
B7B C8B N13B Zn1B 4.8(12) . . . . ?
C11B C12B N13B C8B 2.7(15) . . . . ?
C11B C12B N13B Zn1B 178.6(8) . . . . ?
N14B Zn1B N13B C8B -116.1(8) . . . . ?
N1B Zn1B N13B C8B 32.6(8) . . . . ?
N26B Zn1B N13B C8B 139.8(7) . . . . ?
N14B Zn1B N13B C12B 68.1(8) . . . . ?
N1B Zn1B N13B C12B -143.2(7) . . . . ?
N26B Zn1B N13B C12B -36.0(8) . . . . ?
N1B Zn1B N14B C19B 89.9(9) . . . . ?
N26B Zn1B N14B C19B -32.9(8) . . . . ?
N13B Zn1B N14B C19B -150.2(8) . . . . ?
N1B Zn1B N14B C15B -93.4(10) . . . . ?
N26B Zn1B N14B C15B 143.8(9) . . . . ?
N13B Zn1B N14B C15B 26.5(9) . . . . ?
C19B N14B C15B C16B 1.4(18) . . . . ?
Zn1B N14B C15B C16B -175.3(9) . . . . ?
N14B C15B C16B C17B 1.5(18) . . . . ?
C15B C16B C17B C18B -2.8(18) . . . . ?
C16B C17B C18B C19B 1.4(18) . . . . ?
C15B N14B C19B C18B -2.7(16) . . . . ?
Zn1B N14B C19B C18B 173.9(8) . . . . ?
C15B N14B C19B B20B 175.1(9) . . . . ?
Zn1B N14B C19B B20B -8.3(13) . . . . ?
C17B C18B C19B N14B 1.4(17) . . . . ?
C17B C18B C19B B20B -176.4(10) . . . . ?
N14B C19B B20B C29B -62.9(12) . . . . ?
C18B C19B B20B C29B 114.8(11) . . . . ?
N14B C19B B20B C30B 177.1(9) . . . . ?
C18B C19B B20B C30B -5.2(15) . . . . ?
N14B C19B B20B C21B 54.0(12) . . . . ?
C18B C19B B20B C21B -128.3(10) . . . . ?
C29B B20B C21B N26B 68.1(11) . . . . ?
C30B B20B C21B N26B -171.7(8) . . . . ?
C19B B20B C21B N26B -48.2(12) . . . . ?
C29B B20B C21B C22B -108.6(10) . . . . ?
C30B B20B C21B C22B 11.6(14) . . . . ?
C19B B20B C21B C22B 135.2(10) . . . . ?
N26B C21B C22B C23B 0.7(14) . . . . ?
B20B C21B C22B C23B 177.6(10) . . . . ?
C21B C22B C23B C24B 0.0(17) . . . . ?
C22B C23B C24B C25B 0.8(16) . . . . ?
C23B C24B C25B N26B -2.5(16) . . . . ?
C24B C25B N26B C21B 3.3(15) . . . . ?
C24B C25B N26B Zn1B -175.2(8) . . . . ?
C22B C21B N26B C25B -2.2(13) . . . . ?
B20B C21B N26B C25B -179.2(9) . . . . ?
C22B C21B N26B Zn1B 176.4(7) . . . . ?
B20B C21B N26B Zn1B -0.6(11) . . . . ?
N14B Zn1B N26B C25B -144.3(8) . . . . ?
N1B Zn1B N26B C25B 66.6(8) . . . . ?
N13B Zn1B N26B C25B -36.8(8) . . . . ?
N14B Zn1B N26B C21B 37.1(7) . . . . ?
N1B Zn1B N26B C21B -112.0(7) . . . . ?
N13B Zn1B N26B C21B 144.6(6) . . . . ?
